data_4332071
loop_
_publ_author_name
'Mills, Allison M.'
'Ruck, Michael'

_publ_section_title
;
 Ce53Fe12S90X3(X = Cl, Br, I):&#x00A0; The First Rare-Earth
 Transition-Metal Sulfide Halides
;
_journal_issue 13
_journal_name_full 'Inorganic Chemistry'
_journal_page_first 5172
_journal_page_last 5178
_journal_paper_doi 10.1021/ic0521372
_journal_volume 45
_journal_year 2006
_chemical_formula_moiety 'Br3 Ce53 Fe12 S90'
_chemical_formula_sum 'Br3 Ce53 Fe12 S90'
_chemical_formula_weight 11221.69
_chemical_name_common 'cerium iron sulfide bromide'
_chemical_name_systematic
; 
 cerium iron sulfide bromide 
;
_space_group_IT_number 166
_symmetry_cell_setting rhombohedral
_symmetry_space_group_name_Hall '-R 3 2"'
_symmetry_space_group_name_H-M 'R -3 m :H'
_atom_sites_solution_primary direct
_atom_sites_solution_secondary difmap
_audit_creation_method SHELXL97
_cell_angle_alpha 90.00
_cell_angle_beta 90.00
_cell_angle_gamma 120.00
_cell_formula_units_Z 1
_cell_length_a 13.916(1)
_cell_length_b 13.916(1)
_cell_length_c 21.824(2)
_cell_measurement_reflns_used 15994
_cell_measurement_temperature 293(2)
_cell_measurement_theta_max 27.18
_cell_measurement_theta_min 5.52
_cell_volume 3660.1(5)
_computing_cell_refinement 'STOE X-AREA (Stoe & Cie, 1999)'
_computing_data_collection 'STOE X-AREA (Stoe & Cie, 1999)'
_computing_data_reduction 'STOE X-RED (Stoe & Cie, 2001)'
_computing_molecular_graphics 'DIAMOND (Brandenburg, 1999)'
_computing_publication_material 'SHELXL97 (Sheldrick, 1997)'
_computing_structure_refinement 'SHELXL97 (Sheldrick, 1997)'
_computing_structure_solution 'SHELXS97 (Sheldrick, 1997)'
_diffrn_ambient_temperature 293(2)
_diffrn_measured_fraction_theta_full 1.000
_diffrn_measured_fraction_theta_max 1.000
_diffrn_measurement_device_type 'STOE IPDS-II'
_diffrn_measurement_method '\w scans'
_diffrn_radiation_monochromator graphite
_diffrn_radiation_source 'fine-focus sealed tube'
_diffrn_radiation_type MoK\a
_diffrn_radiation_wavelength 0.71073
_diffrn_reflns_av_R_equivalents 0.0703
_diffrn_reflns_av_sigmaI/netI 0.0222
_diffrn_reflns_limit_h_max 15
_diffrn_reflns_limit_h_min -15
_diffrn_reflns_limit_k_max 17
_diffrn_reflns_limit_k_min -17
_diffrn_reflns_limit_l_max 27
_diffrn_reflns_limit_l_min -7
_diffrn_reflns_number 14137
_diffrn_reflns_theta_full 26.68
_diffrn_reflns_theta_max 26.68
_diffrn_reflns_theta_min 1.93
_exptl_absorpt_coefficient_mu 19.346
_exptl_absorpt_correction_T_max 0.2296
_exptl_absorpt_correction_T_min 0.1476
_exptl_absorpt_correction_type numerical
_exptl_absorpt_process_details
;
 X-RED (Stoe & Cie, 2001); crystal description optimized based on 
 equivalent reflections using X-SHAPE (Stoe & Cie, 1999)  
;
_exptl_crystal_colour black
_exptl_crystal_density_diffrn 5.091
_exptl_crystal_density_method 'not measured'
_exptl_crystal_description prism
_exptl_crystal_F_000 4931
_exptl_crystal_preparation 'grown in a CeBr3 flux'
_exptl_crystal_size_max 0.20
_exptl_crystal_size_mid 0.20
_exptl_crystal_size_min 0.15
_refine_diff_density_max 2.797
_refine_diff_density_min -3.049
_refine_diff_density_rms 0.298
_refine_ls_extinction_coef 0.000283(17)
_refine_ls_extinction_expression Fc^*^=kFc[1+0.001xFc^2^\l^3^/sin(2\q)]^-1/4^
_refine_ls_extinction_method SHELXL97
_refine_ls_goodness_of_fit_ref 1.247
_refine_ls_matrix_type full
_refine_ls_number_parameters 75
_refine_ls_number_reflns 981
_refine_ls_number_restraints 1
_refine_ls_restrained_S_all 1.247
_refine_ls_R_factor_all 0.0352
_refine_ls_R_factor_gt 0.0324
_refine_ls_shift/su_max 0.001
_refine_ls_shift/su_mean 0.000
_refine_ls_structure_factor_coef Fsqd
_refine_ls_weighting_details 'calc w=1/[\s^2^(Fo^2^)+(0.0296P)^2^+173.2605P] where P=(Fo^2^+2Fc^2^)/3'
_refine_ls_weighting_scheme calc
_refine_ls_wR_factor_gt 0.0766
_refine_ls_wR_factor_ref 0.0779
_reflns_number_gt 935
_reflns_number_total 981
_reflns_threshold_expression I>2\s(I)
_cod_data_source_file ic0521372sup2.cif
_cod_data_source_block am55h
_cod_original_cell_volume 3660.0(5)
_cod_original_sg_symbol_H-M 'R -3 m'
_cod_database_code 4332071

loop_
_symmetry_equiv_pos_as_xyz
'x, y, z'
'-y, x-y, z'
'-x+y, -x, z'
'y, x, -z'
'x-y, -y, -z'
'-x, -x+y, -z'
'x+2/3, y+1/3, z+1/3'
'-y+2/3, x-y+1/3, z+1/3'
'-x+y+2/3, -x+1/3, z+1/3'
'y+2/3, x+1/3, -z+1/3'
'x-y+2/3, -y+1/3, -z+1/3'
'-x+2/3, -x+y+1/3, -z+1/3'
'x+1/3, y+2/3, z+2/3'
'-y+1/3, x-y+2/3, z+2/3'
'-x+y+1/3, -x+2/3, z+2/3'
'y+1/3, x+2/3, -z+2/3'
'x-y+1/3, -y+2/3, -z+2/3'
'-x+1/3, -x+y+2/3, -z+2/3'
'-x, -y, -z'
'y, -x+y, -z'
'x-y, x, -z'
'-y, -x, z'
'-x+y, y, z'
'x, x-y, z'
'-x+2/3, -y+1/3, -z+1/3'
'y+2/3, -x+y+1/3, -z+1/3'
'x-y+2/3, x+1/3, -z+1/3'
'-y+2/3, -x+1/3, z+1/3'
'-x+y+2/3, y+1/3, z+1/3'
'x+2/3, x-y+1/3, z+1/3'
'-x+1/3, -y+2/3, -z+2/3'
'y+1/3, -x+y+2/3, -z+2/3'
'x-y+1/3, x+2/3, -z+2/3'
'-y+1/3, -x+2/3, z+2/3'
'-x+y+1/3, y+2/3, z+2/3'
'x+1/3, x-y+2/3, z+2/3'

loop_
_atom_site_label
_atom_site_type_symbol
_atom_site_fract_x
_atom_site_fract_y
_atom_site_fract_z
_atom_site_U_iso_or_equiv
_atom_site_adp_type
_atom_site_occupancy
_atom_site_symmetry_multiplicity
_atom_site_calc_flag
_atom_site_refinement_flags
Ce1A Ce 0.1394(3) 0.2787(7) 0.3763(8) 0.0135(3) Uiso 0.110(7) 2 d SP
Ce1B Ce 0.1307(6) 0.2613(11) 0.3993(13) 0.0135(3) Uiso 0.28(3) 2 d SP
Ce1C Ce 0.1238(4) 0.2476(7) 0.4131(6) 0.0135(3) Uiso 0.44(3) 2 d SP
Ce1D Ce 0.105(2) 0.210(4) 0.440(3) 0.0135(3) Uiso 0.022(3) 2 d SP
Ce1E Ce 0.0862(16) 0.172(3) 0.4687(17) 0.0135(3) Uiso 0.0187(18) 2 d SP
Ce1F Ce 0.0487(17) 0.097(3) 0.4946(10) 0.0135(3) Uiso 0.038(5) 2 d SP
Ce1G Ce 0.030(3) 0.060(6) 0.5025(18) 0.0135(3) Uiso 0.025(4) 2 d SP
Ce1H Ce 0.0000 0.0000 0.5000 0.0135(3) Uiso 0.052(6) 12 d SP
Ce2 Ce 0.46931(3) 0.53069(3) 0.41238(3) 0.0135(2) Uani 1 2 d S
Ce3 Ce 0.53785(3) 0.46215(3) 0.24030(3) 0.0156(2) Uani 1 2 d S
Fe1 Fe 0.0000 0.0000 0.18753(16) 0.0276(7) Uani 1 6 d S
Fe2 Fe 0.0000 0.0000 0.32969(17) 0.0285(8) Uani 1 6 d S
S1 S 0.41947(14) 0.58053(14) 0.27989(19) 0.0368(8) Uani 1 2 d S
S2 S 0.57927(13) 0.42073(13) 0.07088(15) 0.0249(7) Uani 1 2 d S
S3 S 0.75552(11) 0.24448(11) 0.20203(11) 0.0135(5) Uani 1 2 d S
S4 S 0.2968(2) 0.0000 0.5000 0.0249(6) Uani 1 2 d S
S5 S 0.2966(2) 0.0000 0.0000 0.0165(5) Uani 1 2 d S
Br1 Br 0.0401(4) 0.0200(2) 0.0012(6) 0.0186(14) Uiso 0.17 2 d SP

loop_
_atom_site_aniso_label
_atom_site_aniso_U_11
_atom_site_aniso_U_22
_atom_site_aniso_U_33
_atom_site_aniso_U_23
_atom_site_aniso_U_13
_atom_site_aniso_U_12
Ce2 0.0115(3) 0.0115(3) 0.0195(3) -0.00069(11) 0.00069(11) 0.0073(2)
Ce3 0.0100(3) 0.0100(3) 0.0230(4) -0.00322(12) 0.00322(12) 0.0021(2)
Fe1 0.0236(10) 0.0236(10) 0.0354(18) 0.000 0.000 0.0118(5)
Fe2 0.0186(10) 0.0186(10) 0.048(2) 0.000 0.000 0.0093(5)
S1 0.0233(12) 0.0233(12) 0.066(2) -0.0079(8) 0.0079(8) 0.0134(14)
S2 0.0119(9) 0.0119(9) 0.0438(17) 0.0003(6) -0.0003(6) 0.0008(11)
S3 0.0109(9) 0.0109(9) 0.0172(11) 0.0007(5) -0.0007(5) 0.0043(10)
S4 0.0321(13) 0.0142(13) 0.0224(13) 0.0093(11) 0.0047(5) 0.0071(7)
S5 0.0207(10) 0.0143(13) 0.0123(11) -0.0016(9) -0.0008(5) 0.0072(6)

loop_
_atom_type_symbol
_atom_type_description
_atom_type_scat_dispersion_real
_atom_type_scat_dispersion_imag
_atom_type_scat_source
S S 0.1246 0.1234 'International Tables Vol C Tables 4.2.6.8 and 6.1.1.4'
Fe Fe 0.3463 0.8444 'International Tables Vol C Tables 4.2.6.8 and 6.1.1.4'
Ce Ce -0.2486 2.6331 'International Tables Vol C Tables 4.2.6.8 and 6.1.1.4'
Br Br -0.2901 2.4595 'International Tables Vol C Tables 4.2.6.8 and 6.1.1.4'

loop_
_geom_angle_atom_site_label_1
_geom_angle_atom_site_label_2
_geom_angle_atom_site_label_3
_geom_angle
_geom_angle_site_symmetry_1
_geom_angle_site_symmetry_3
S2 Ce1A S2 130.1(6) 8 26_455
S2 Ce1A S1 138.5(2) 8 31
S2 Ce1A S1 73.41(17) 26_455 31
S2 Ce1A S1 138.5(2) 8 33_545
S2 Ce1A S1 73.41(17) 26_455 33_545
S1 Ce1A S1 75.3(3) 31 33_545
S2 Ce1A S5 82.02(19) 8 25
S2 Ce1A S5 79.8(3) 26_455 25
S1 Ce1A S5 139.4(2) 31 25
S1 Ce1A S5 68.14(9) 33_545 25
S2 Ce1A S5 82.01(19) 8 7_455
S2 Ce1A S5 79.8(3) 26_455 7_455
S1 Ce1A S5 68.15(9) 31 7_455
S1 Ce1A S5 139.4(2) 33_545 7_455
S5 Ce1A S5 135.9(6) 25 7_455
S2 Ce1A S4 75.8(2) 8 21_556
S2 Ce1A S4 137.44(12) 26_455 21_556
S1 Ce1A S4 111.1(5) 31 21_556
S1 Ce1A S4 67.6(3) 33_545 21_556
S5 Ce1A S4 70.58(12) 25 21_556
S5 Ce1A S4 142.4(4) 7_455 21_556
S2 Ce1A S4 75.8(2) 8 2
S2 Ce1A S4 137.44(12) 26_455 2
S1 Ce1A S4 67.6(3) 31 2
S1 Ce1A S4 111.1(5) 33_545 2
S5 Ce1A S4 142.4(4) 25 2
S5 Ce1A S4 70.58(12) 7_455 2
S4 Ce1A S4 74.7(3) 21_556 2
S2 Ce1A Fe2 176.5(7) 8 .
S2 Ce1A Fe2 46.40(12) 26_455 .
S1 Ce1A Fe2 42.96(11) 31 .
S1 Ce1A Fe2 42.96(11) 33_545 .
S5 Ce1A Fe2 96.73(15) 25 .
S5 Ce1A Fe2 96.73(15) 7_455 .
S4 Ce1A Fe2 106.9(3) 21_556 .
S4 Ce1A Fe2 106.9(3) 2 .
S2 Ce1A Ce2 42.16(5) 8 .
S2 Ce1A Ce2 119.3(4) 26_455 .
S1 Ce1A Ce2 163.9(6) 31 .
S1 Ce1A Ce2 98.15(10) 33_545 .
S5 Ce1A Ce2 43.99(6) 25 .
S5 Ce1A Ce2 121.6(3) 7_455 .
S4 Ce1A Ce2 53.10(9) 21_556 .
S4 Ce1A Ce2 102.3(2) 2 .
Fe2 Ce1A Ce2 137.81(6) . .
S2 Ce1A Ce2 42.15(5) 8 3_565
S2 Ce1A Ce2 119.3(4) 26_455 3_565
S1 Ce1A Ce2 98.15(10) 31 3_565
S1 Ce1A Ce2 163.9(6) 33_545 3_565
S5 Ce1A Ce2 121.6(3) 25 3_565
S5 Ce1A Ce2 43.99(6) 7_455 3_565
S4 Ce1A Ce2 102.3(2) 21_556 3_565
S4 Ce1A Ce2 53.10(9) 2 3_565
Fe2 Ce1A Ce2 137.81(5) . 3_565
Ce2 Ce1A Ce2 84.28(11) . 3_565
S2 Ce1A Ce2 122.5(3) 8 31
S2 Ce1A Ce2 42.20(10) 26_455 31
S1 Ce1A Ce2 47.36(15) 31 31
S1 Ce1A Ce2 97.88(17) 33_545 31
S5 Ce1A Ce2 120.9(4) 25 31
S5 Ce1A Ce2 43.66(11) 7_455 31
S4 Ce1A Ce2 157.9(4) 21_556 31
S4 Ce1A Ce2 96.74(6) 2 31
Fe2 Ce1A Ce2 55.36(11) . 31
Ce2 Ce1A Ce2 148.7(4) . 31
Ce2 Ce1A Ce2 87.65(12) 3_565 31
S2 Ce1A Ce2 122.5(3) 8 33_545
S2 Ce1A Ce2 42.20(10) 26_455 33_545
S1 Ce1A Ce2 97.88(17) 31 33_545
S1 Ce1A Ce2 47.36(15) 33_545 33_545
S5 Ce1A Ce2 43.66(11) 25 33_545
S5 Ce1A Ce2 120.9(4) 7_455 33_545
S4 Ce1A Ce2 96.74(6) 21_556 33_545
S4 Ce1A Ce2 157.9(4) 2 33_545
Fe2 Ce1A Ce2 55.36(11) . 33_545
Ce2 Ce1A Ce2 87.65(12) . 33_545
Ce2 Ce1A Ce2 148.7(4) 3_565 33_545
Ce2 Ce1A Ce2 83.7(2) 31 33_545
S2 Ce1B S1 139.5(3) 8 31
S2 Ce1B S1 139.5(3) 8 33_545
S1 Ce1B S1 80.4(3) 31 33_545
S2 Ce1B S4 80.33(15) 8 21_556
S1 Ce1B S4 128.0(10) 31 21_556
S1 Ce1B S4 74.9(4) 33_545 21_556
S2 Ce1B S4 80.33(15) 8 2
S1 Ce1B S4 74.9(4) 31 2
S1 Ce1B S4 128.0(10) 33_545 2
S4 Ce1B S4 85.4(6) 21_556 2
S2 Ce1B S2 111.4(10) 8 26_455
S1 Ce1B S2 70.0(3) 31 26_455
S1 Ce1B S2 70.0(3) 33_545 26_455
S4 Ce1B S2 136.66(17) 21_556 26_455
S4 Ce1B S2 136.66(17) 2 26_455
S2 Ce1B S5 75.7(4) 8 25
S1 Ce1B S5 135.3(4) 31 25
S1 Ce1B S5 66.54(18) 33_545 25
S4 Ce1B S5 72.27(5) 21_556 25
S4 Ce1B S5 149.50(17) 2 25
S2 Ce1B S5 71.0(5) 26_455 25
S2 Ce1B S5 75.7(4) 8 7_455
S1 Ce1B S5 66.54(18) 31 7_455
S1 Ce1B S5 135.3(4) 33_545 7_455
S4 Ce1B S5 149.50(17) 21_556 7_455
S4 Ce1B S5 72.27(5) 2 7_455
S2 Ce1B S5 71.0(5) 26_455 7_455
S5 Ce1B S5 118.6(9) 25 7_455
S2 Ce1B Fe2 156.4(11) 8 .
S1 Ce1B Fe2 43.52(8) 31 .
S1 Ce1B Fe2 43.52(8) 33_545 .
S4 Ce1B Fe2 116.1(5) 21_556 .
S4 Ce1B Fe2 116.1(5) 2 .
S2 Ce1B Fe2 44.99(14) 26_455 .
S5 Ce1B Fe2 92.7(3) 25 .
S5 Ce1B Fe2 92.7(3) 7_455 .
S2 Ce1B Ce3 62.7(3) 8 8
S1 Ce1B Ce3 114.2(7) 31 8
S1 Ce1B Ce3 114.2(7) 33_545 8
S4 Ce1B Ce3 44.5(3) 21_556 8
S4 Ce1B Ce3 44.5(3) 2 8
S2 Ce1B Ce3 174.2(7) 26_455 8
S5 Ce1B Ce3 106.53(13) 25 8
S5 Ce1B Ce3 106.53(13) 7_455 8
Fe2 Ce1B Ce3 140.8(8) . 8
S2 Ce1B Ce2 41.14(10) 8 .
S1 Ce1B Ce2 178.0(8) 31 .
S1 Ce1B Ce2 98.73(10) 33_545 .
S4 Ce1B Ce2 53.23(10) 21_556 .
S4 Ce1B Ce2 107.00(17) 2 .
S2 Ce1B Ce2 108.0(6) 26_455 .
S5 Ce1B Ce2 42.79(11) 25 .
S5 Ce1B Ce2 113.3(6) 7_455 .
Fe2 Ce1B Ce2 134.8(3) . .
Ce3 Ce1B Ce2 67.79(10) 8 .
S2 Ce1B Ce2 41.14(10) 8 3_565
S1 Ce1B Ce2 98.74(10) 31 3_565
S1 Ce1B Ce2 178.0(8) 33_545 3_565
S4 Ce1B Ce2 107.00(17) 21_556 3_565
S4 Ce1B Ce2 53.23(10) 2 3_565
S2 Ce1B Ce2 108.0(6) 26_455 3_565
S5 Ce1B Ce2 113.3(6) 25 3_565
S5 Ce1B Ce2 42.79(11) 7_455 3_565
Fe2 Ce1B Ce2 134.8(3) . 3_565
Ce3 Ce1B Ce2 67.79(10) 8 3_565
Ce2 Ce1B Ce2 82.1(2) . 3_565
S2 Ce1B Ce3 98.72(8) 8 31
S1 Ce1B Ce3 42.54(10) 31 31
S1 Ce1B Ce3 121.7(4) 33_545 31
S4 Ce1B Ce3 126.0(7) 21_556 31
S4 Ce1B Ce3 42.36(6) 2 31
S2 Ce1B Ce3 94.3(2) 26_455 31
S5 Ce1B Ce3 160.3(8) 25 31
S5 Ce1B Ce3 42.21(7) 7_455 31
Fe2 Ce1B Ce3 85.26(10) . 31
Ce3 Ce1B Ce3 86.8(3) 8 31
Ce2 Ce1B Ce3 138.73(11) . 31
Ce2 Ce1B Ce3 57.75(2) 3_565 31
S1 Ce1C S1 83.08(19) 31 33_545
S1 Ce1C S4 140.0(6) 31 21_556
S1 Ce1C S4 79.1(2) 33_545 21_556
S1 Ce1C S4 79.1(2) 31 2
S1 Ce1C S4 140.0(6) 33_545 2
S4 Ce1C S4 92.2(3) 21_556 2
S1 Ce1C S2 134.6(3) 31 8
S1 Ce1C S2 134.6(3) 33_545 8
S4 Ce1C S2 80.62(9) 21_556 8
S4 Ce1C S2 80.62(9) 2 8
S1 Ce1C S2 67.05(18) 31 26_455
S1 Ce1C S2 67.05(18) 33_545 26_455
S4 Ce1C S2 133.84(18) 21_556 26_455
S4 Ce1C S2 133.84(18) 2 26_455
S2 Ce1C S2 101.2(5) 8 26_455
S1 Ce1C S5 130.3(3) 31 25
S1 Ce1C S5 64.38(15) 33_545 25
S4 Ce1C S5 71.54(8) 21_556 25
S4 Ce1C S5 148.85(16) 2 25
S2 Ce1C S5 70.8(2) 8 25
S2 Ce1C S5 66.0(2) 26_455 25
S1 Ce1C S5 64.38(15) 31 7_455
S1 Ce1C S5 130.3(3) 33_545 7_455
S4 Ce1C S5 148.85(16) 21_556 7_455
S4 Ce1C S5 71.54(8) 2 7_455
S2 Ce1C S5 70.8(2) 8 7_455
S2 Ce1C S5 66.0(2) 26_455 7_455
S5 Ce1C S5 108.9(4) 25 7_455
S1 Ce1C Fe2 43.68(8) 31 .
S1 Ce1C Fe2 43.68(8) 33_545 .
S4 Ce1C Fe2 121.4(2) 21_556 .
S4 Ce1C Fe2 121.4(2) 2 .
S2 Ce1C Fe2 144.9(5) 8 .
S2 Ce1C Fe2 43.67(10) 26_455 .
S5 Ce1C Fe2 89.59(16) 25 .
S5 Ce1C Fe2 89.59(16) 7_455 .
S1 Ce1C Ce3 122.3(4) 31 8
S1 Ce1C Ce3 122.3(4) 33_545 8
S4 Ce1C Ce3 47.24(13) 21_556 8
S4 Ce1C Ce3 47.24(13) 2 8
S2 Ce1C Ce3 64.73(9) 8 8
S2 Ce1C Ce3 165.9(4) 26_455 8
S5 Ce1C Ce3 107.05(4) 25 8
S5 Ce1C Ce3 107.05(4) 7_455 8
Fe2 Ce1C Ce3 150.4(5) . 8
S1 Ce1C Ce3 43.19(7) 31 31
S1 Ce1C Ce3 125.76(19) 33_545 31
S4 Ce1C Ce3 134.0(4) 21_556 31
S4 Ce1C Ce3 42.841(17) 2 31
S2 Ce1C Ce3 97.16(11) 8 31
S2 Ce1C Ce3 91.94(13) 26_455 31
S5 Ce1C Ce3 151.1(4) 25 31
S5 Ce1C Ce3 42.58(3) 7_455 31
Fe2 Ce1C Ce3 86.10(4) . 31
Ce3 Ce1C Ce3 89.99(14) 8 31
S1 Ce1C Ce3 125.76(19) 31 33_545
S1 Ce1C Ce3 43.19(7) 33_545 33_545
S4 Ce1C Ce3 42.841(17) 21_556 33_545
S4 Ce1C Ce3 134.0(4) 2 33_545
S2 Ce1C Ce3 97.17(11) 8 33_545
S2 Ce1C Ce3 91.94(13) 26_455 33_545
S5 Ce1C Ce3 42.58(3) 25 33_545
S5 Ce1C Ce3 151.1(4) 7_455 33_545
Fe2 Ce1C Ce3 86.10(4) . 33_545
Ce3 Ce1C Ce3 89.99(14) 8 33_545
Ce3 Ce1C Ce3 164.1(4) 31 33_545
S1 Ce1C Ce2 167.2(5) 31 .
S1 Ce1C Ce2 97.29(13) 33_545 .
S4 Ce1C Ce2 51.85(11) 21_556 .
S4 Ce1C Ce2 107.71(6) 2 .
S2 Ce1C Ce2 39.89(7) 8 .
S2 Ce1C Ce2 101.2(3) 26_455 .
S5 Ce1C Ce2 41.39(8) 25 .
S5 Ce1C Ce2 106.9(3) 7_455 .
Fe2 Ce1C Ce2 130.9(2) . .
Ce3 Ce1C Ce2 68.28(3) 8 .
Ce3 Ce1C Ce2 136.59(16) 31 .
Ce3 Ce1C Ce2 57.28(4) 33_545 .
S1 Ce1D S1 87.2(8) 31 33_545
S1 Ce1D S4 168(2) 31 21_556
S1 Ce1D S4 84.8(2) 33_545 21_556
S1 Ce1D S4 84.8(2) 31 2
S1 Ce1D S4 168(2) 33_545 2
S4 Ce1D S4 101.7(10) 21_556 2
S1 Ce1D S2 117.4(18) 31 8
S1 Ce1D S2 117.4(18) 33_545 8
S4 Ce1D S2 74.2(10) 21_556 8
S4 Ce1D S2 74.2(10) 2 8
S1 Ce1D Fe2 43.9(4) 31 .
S1 Ce1D Fe2 43.9(4) 33_545 .
S4 Ce1D Fe2 128.7(5) 21_556 .
S4 Ce1D Fe2 128.7(5) 2 .
S2 Ce1D Fe2 123.6(19) 8 .
S1 Ce1D Ce3 134.9(8) 31 8
S1 Ce1D Ce3 134.9(8) 33_545 8
S4 Ce1D Ce3 50.9(5) 21_556 8
S4 Ce1D Ce3 50.9(5) 2 8
S2 Ce1D Ce3 63.5(6) 8 8
Fe2 Ce1D Ce3 173(2) . 8
S1 Ce1D S1 111.8(18) 31 8
S1 Ce1D S1 111.8(18) 33_545 8
S4 Ce1D S1 63.7(11) 21_556 8
S4 Ce1D S1 63.7(11) 2 8
S2 Ce1D S1 109.7(7) 8 8
Fe2 Ce1D S1 126.6(18) . 8
Ce3 Ce1D S1 46.2(5) 8 8
S1 Ce1D S2 59.8(9) 31 26_455
S1 Ce1D S2 59.8(9) 33_545 26_455
S4 Ce1D S2 122.3(14) 21_556 26_455
S4 Ce1D S2 122.3(14) 2 26_455
S2 Ce1D S2 83.4(15) 8 26_455
Fe2 Ce1D S2 40.2(5) . 26_455
Ce3 Ce1D S2 146.9(19) 8 26_455
S1 Ce1D S2 166.9(15) 8 26_455
S1 Ce1D S5 116.7(16) 31 25
S1 Ce1D S5 57.4(8) 33_545 25
S4 Ce1D S5 65.6(8) 21_556 25
S4 Ce1D S5 134.3(19) 2 25
S2 Ce1D S5 60.2(9) 8 25
Fe2 Ce1D S5 82.4(8) . 25
Ce3 Ce1D S5 102.5(8) 8 25
S1 Ce1D S5 128.9(5) 8 25
S2 Ce1D S5 57.1(8) 26_455 25
S1 Ce1D S5 57.4(8) 31 7_455
S1 Ce1D S5 116.7(16) 33_545 7_455
S4 Ce1D S5 134.3(19) 21_556 7_455
S4 Ce1D S5 65.6(8) 2 7_455
S2 Ce1D S5 60.2(9) 8 7_455
Fe2 Ce1D S5 82.4(8) . 7_455
Ce3 Ce1D S5 102.5(8) 8 7_455
S1 Ce1D S5 128.9(5) 8 7_455
S2 Ce1D S5 57.1(8) 26_455 7_455
S5 Ce1D S5 91.5(15) 25 7_455
S1 Ce1D Ce3 43.37(11) 31 31
S1 Ce1D Ce3 130.4(8) 33_545 31
S4 Ce1D Ce3 144.5(8) 21_556 31
S4 Ce1D Ce3 42.78(12) 2 31
S2 Ce1D Ce3 90.0(8) 8 31
Fe2 Ce1D Ce3 86.7(4) . 31
Ce3 Ce1D Ce3 93.6(4) 8 31
S1 Ce1D Ce3 93.8(8) 8 31
S2 Ce1D Ce3 86.0(7) 26_455 31
S5 Ce1D Ce3 132.9(17) 25 31
S5 Ce1D Ce3 41.5(2) 7_455 31
S4 Ce1E S4 102.8(11) 21_556 2
S4 Ce1E S1 153.7(17) 21_556 31
S4 Ce1E S1 82.6(4) 2 31
S4 Ce1E S1 82.6(4) 21_556 33_545
S4 Ce1E S1 153.7(17) 2 33_545
S1 Ce1E S1 82.0(9) 31 33_545
S4 Ce1E S1 75.0(7) 21_556 8
S4 Ce1E S1 75.0(7) 2 8
S1 Ce1E S1 130.7(10) 31 8
S1 Ce1E S1 130.7(10) 33_545 8
S4 Ce1E Ce3 52.8(6) 21_556 8
S4 Ce1E Ce3 52.8(6) 2 8
S1 Ce1E Ce3 134.8(7) 31 8
S1 Ce1E Ce3 134.8(7) 33_545 8
S1 Ce1E Ce3 51.3(5) 8 8
S4 Ce1E Fe2 122.3(8) 21_556 .
S4 Ce1E Fe2 122.3(8) 2 .
S1 Ce1E Fe2 41.2(4) 31 .
S1 Ce1E Fe2 41.2(4) 33_545 .
S1 Ce1E Fe2 145.6(14) 8 .
Ce3 Ce1E Fe2 163.1(14) 8 .
S4 Ce1E S2 63.6(8) 21_556 8
S4 Ce1E S2 63.6(8) 2 8
S1 Ce1E S2 97.6(11) 31 8
S1 Ce1E S2 97.6(11) 33_545 8
S1 Ce1E S2 110.1(9) 8 8
Ce3 Ce1E S2 58.8(6) 8 8
Fe2 Ce1E S2 104.3(10) . 8
S4 Ce1E Ce3 139.9(12) 21_556 31
S4 Ce1E Ce3 40.83(18) 2 31
S1 Ce1E Ce3 42.04(15) 31 31
S1 Ce1E Ce3 122.3(9) 33_545 31
S1 Ce1E Ce3 102.2(5) 8 31
Ce3 Ce1E Ce3 93.6(5) 8 31
Fe2 Ce1E Ce3 82.9(4) . 31
S2 Ce1E Ce3 81.1(6) 8 31
S1 Ce1F S1 139.9(6) 8 31
S1 Ce1F S1 139.9(6) 8 33_545
S1 Ce1F S4 73.5(6) 8 21_556
S1 Ce1F S4 117.3(13) 31 21_556
S1 Ce1F S4 70.7(6) 33_545 21_556
S1 Ce1F S4 73.5(6) 8 2
S1 Ce1F S4 70.7(6) 31 2
S1 Ce1F S4 117.3(13) 33_545 2
S4 Ce1F S4 81.3(10) 21_556 2
S1 Ce1F Fe2 178.9(16) 8 .
S1 Ce1F Fe2 39.7(2) 31 .
S1 Ce1F Fe2 39.7(2) 33_545 .
S4 Ce1F Fe2 105.7(7) 21_556 .
S4 Ce1F Fe2 105.7(7) 2 .
S1 Ce1F S1 63.5(6) 8 7_445
S1 Ce1F S1 142.2(12) 31 7_445
S1 Ce1F S1 102.9(6) 33_545 7_445
S4 Ce1F S1 96.1(3) 21_556 7_445
S4 Ce1F S1 135.6(5) 2 7_445
Fe2 Ce1F S1 117.4(8) . 7_445
S1 Ce1F S1 63.5(6) 8 9_455
S1 Ce1F S1 102.9(6) 31 9_455
S1 Ce1F S1 142.2(12) 33_545 9_455
S4 Ce1F S1 135.6(5) 21_556 9_455
S4 Ce1F S1 96.1(3) 2 9_455
Fe2 Ce1F S1 117.4(8) . 9_455
S1 Ce1F S1 55.7(5) 7_445 9_455
S1 Ce1F Fe2 36.2(4) 8 19_556
S1 Ce1F Fe2 138.2(8) 31 19_556
S1 Ce1F Fe2 138.2(8) 33_545 19_556
S4 Ce1F Fe2 100.8(4) 21_556 19_556
S4 Ce1F Fe2 100.8(4) 2 19_556
Fe2 Ce1F Fe2 144.9(12) . 19_556
S1 Ce1F Fe2 35.8(3) 7_445 19_556
S1 Ce1F Fe2 35.8(3) 9_455 19_556
S1 Ce1G S1 131.1(17) 8 31
S1 Ce1G S1 131.1(17) 8 33_545
S1 Ce1G S1 70.5(9) 31 33_545
S1 Ce1G S1 69.0(9) 8 7_445
S1 Ce1G S1 155(2) 31 7_445
S1 Ce1G S1 108.4(6) 33_545 7_445
S1 Ce1G S1 69.0(9) 8 9_455
S1 Ce1G S1 108.4(6) 31 9_455
S1 Ce1G S1 155(2) 33_545 9_455
S1 Ce1G S1 62.0(11) 7_445 9_455
S1 Ce1G S4 67.5(10) 8 21_556
S1 Ce1G S4 104.1(19) 31 21_556
S1 Ce1G S4 64.4(10) 33_545 21_556
S1 Ce1G S4 96.7(4) 7_445 21_556
S1 Ce1G S4 136.2(8) 9_455 21_556
S1 Ce1G S4 67.5(10) 8 2
S1 Ce1G S4 64.4(10) 31 2
S1 Ce1G S4 104.1(19) 33_545 2
S1 Ce1G S4 136.2(8) 7_445 2
S1 Ce1G S4 96.7(4) 9_455 2
S4 Ce1G S4 71.8(13) 21_556 2
S1 Ce1G Fe2 40.4(7) 8 19_556
S1 Ce1G Fe2 144.6(7) 31 19_556
S1 Ce1G Fe2 144.6(7) 33_545 19_556
S1 Ce1G Fe2 39.0(6) 7_445 19_556
S1 Ce1G Fe2 39.0(6) 9_455 19_556
S4 Ce1G Fe2 99.9(6) 21_556 19_556
S4 Ce1G Fe2 99.9(6) 2 19_556
S1 Ce1G S1 161(3) 8 32_445
S1 Ce1G S1 62.1(5) 31 32_445
S1 Ce1G S1 62.1(5) 33_545 32_445
S1 Ce1G S1 95.1(15) 7_445 32_445
S1 Ce1G S1 95.1(15) 9_455 32_445
S4 Ce1G S1 126.2(9) 21_556 32_445
S4 Ce1G S1 126.2(9) 2 32_445
Fe2 Ce1G S1 120.9(19) 19_556 32_445
S1 Ce1H S1 180.00(10) 31 7_445
S1 Ce1H S1 112.29(10) 31 8
S1 Ce1H S1 67.71(10) 7_445 8
S1 Ce1H S1 67.71(10) 31 32_445
S1 Ce1H S1 112.29(10) 7_445 32_445
S1 Ce1H S1 180.0 8 32_445
S1 Ce1H S1 67.71(10) 31 33_545
S1 Ce1H S1 112.29(10) 7_445 33_545
S1 Ce1H S1 112.29(10) 8 33_545
S1 Ce1H S1 67.71(10) 32_445 33_545
S1 Ce1H S1 112.29(10) 31 9_455
S1 Ce1H S1 67.71(10) 7_445 9_455
S1 Ce1H S1 67.71(10) 8 9_455
S1 Ce1H S1 112.29(10) 32_445 9_455
S1 Ce1H S1 180.0 33_545 9_455
S1 Ce1H Fe2 139.97(6) 31 19_556
S1 Ce1H Fe2 40.03(6) 7_445 19_556
S1 Ce1H Fe2 40.04(6) 8 19_556
S1 Ce1H Fe2 139.96(6) 32_445 19_556
S1 Ce1H Fe2 139.96(6) 33_545 19_556
S1 Ce1H Fe2 40.04(6) 9_455 19_556
S1 Ce1H Fe2 40.03(6) 31 .
S1 Ce1H Fe2 139.96(6) 7_445 .
S1 Ce1H Fe2 139.96(6) 8 .
S1 Ce1H Fe2 40.04(6) 32_445 .
S1 Ce1H Fe2 40.04(6) 33_545 .
S1 Ce1H Fe2 139.96(6) 9_455 .
Fe2 Ce1H Fe2 180.0 19_556 .
S1 Ce1H S4 90.0 31 21_556
S1 Ce1H S4 90.0 7_445 21_556
S1 Ce1H S4 56.15(5) 8 21_556
S1 Ce1H S4 123.85(5) 32_445 21_556
S1 Ce1H S4 56.15(5) 33_545 21_556
S1 Ce1H S4 123.85(5) 9_455 21_556
Fe2 Ce1H S4 90.000(1) 19_556 21_556
Fe2 Ce1H S4 90.000(1) . 21_556
S1 Ce1H S4 90.0 31 3
S1 Ce1H S4 90.0 7_445 3
S1 Ce1H S4 123.85(5) 8 3
S1 Ce1H S4 56.15(5) 32_445 3
S1 Ce1H S4 123.85(5) 33_545 3
S1 Ce1H S4 56.15(5) 9_455 3
Fe2 Ce1H S4 90.000(1) 19_556 3
Fe2 Ce1H S4 90.000(1) . 3
S4 Ce1H S4 180.00(8) 21_556 3
S1 Ce1H S4 56.15(5) 31 19_556
S1 Ce1H S4 123.85(5) 7_445 19_556
S1 Ce1H S4 90.0 8 19_556
S1 Ce1H S4 90.0 32_445 19_556
S1 Ce1H S4 123.86(5) 33_545 19_556
S1 Ce1H S4 56.14(5) 9_455 19_556
Fe2 Ce1H S4 90.0 19_556 19_556
Fe2 Ce1H S4 90.0 . 19_556
S4 Ce1H S4 120.0 21_556 19_556
S4 Ce1H S4 60.0 3 19_556
S1 Ce1H S4 56.15(5) 31 2
S1 Ce1H S4 123.85(5) 7_445 2
S1 Ce1H S4 56.14(5) 8 2
S1 Ce1H S4 123.86(5) 32_445 2
S1 Ce1H S4 90.0 33_545 2
S1 Ce1H S4 90.0 9_455 2
Fe2 Ce1H S4 90.0 19_556 2
Fe2 Ce1H S4 90.0 . 2
S4 Ce1H S4 60.0 21_556 2
S4 Ce1H S4 120.0 3 2
S4 Ce1H S4 60.0 19_556 2
S1 Ce1H S4 123.85(5) 31 20_556
S1 Ce1H S4 56.15(5) 7_445 20_556
S1 Ce1H S4 123.86(5) 8 20_556
S1 Ce1H S4 56.14(5) 32_445 20_556
S1 Ce1H S4 90.0 33_545 20_556
S1 Ce1H S4 90.0 9_455 20_556
Fe2 Ce1H S4 90.0 19_556 20_556
Fe2 Ce1H S4 90.0 . 20_556
S4 Ce1H S4 120.0 21_556 20_556
S4 Ce1H S4 60.0 3 20_556
S4 Ce1H S4 120.000(1) 19_556 20_556
S4 Ce1H S4 180.0 2 20_556
S1 Ce1H S4 123.85(5) 31 .
S1 Ce1H S4 56.15(5) 7_445 .
S1 Ce1H S4 90.0 8 .
S1 Ce1H S4 90.0 32_445 .
S1 Ce1H S4 56.14(5) 33_545 .
S1 Ce1H S4 123.86(5) 9_455 .
Fe2 Ce1H S4 90.0 19_556 .
Fe2 Ce1H S4 90.0 . .
S4 Ce1H S4 60.0 21_556 .
S4 Ce1H S4 120.0 3 .
S4 Ce1H S4 180.0 19_556 .
S4 Ce1H S4 120.000(1) 2 .
S4 Ce1H S4 60.0 20_556 .
S3 Ce2 S2 137.06(7) 31_655 9_565
S3 Ce2 S2 137.06(7) 31_655 8
S2 Ce2 S2 78.53(13) 9_565 8
S3 Ce2 S3 89.38(8) 31_655 7_455
S2 Ce2 S3 75.89(8) 9_565 7_455
S2 Ce2 S3 75.89(8) 8 7_455
S3 Ce2 S5 82.28(6) 31_655 25
S2 Ce2 S5 135.96(7) 9_565 25
S2 Ce2 S5 80.20(8) 8 25
S3 Ce2 S5 134.23(3) 7_455 25
S3 Ce2 S5 82.28(6) 31_655 8
S2 Ce2 S5 80.20(8) 9_565 8
S2 Ce2 S5 135.96(7) 8 8
S3 Ce2 S5 134.23(3) 7_455 8
S5 Ce2 S5 89.23(8) 25 8
S3 Ce2 S1 136.12(8) 31_655 .
S2 Ce2 S1 69.31(8) 9_565 .
S2 Ce2 S1 69.31(8) 8 .
S3 Ce2 S1 134.49(8) 7_455 .
S5 Ce2 S1 67.19(5) 25 .
S5 Ce2 S1 67.19(5) 8 .
S3 Ce2 S4 65.61(3) 31_655 3_665
S2 Ce2 S4 71.63(7) 9_565 3_665
S2 Ce2 S4 135.21(7) 8 3_665
S3 Ce2 S4 65.06(3) 7_455 3_665
S5 Ce2 S4 143.59(6) 25 3_665
S5 Ce2 S4 70.59(3) 8 3_665
S1 Ce2 S4 125.94(4) . 3_665
S3 Ce2 S4 65.61(3) 31_655 21_556
S2 Ce2 S4 135.21(7) 9_565 21_556
S2 Ce2 S4 71.63(7) 8 21_556
S3 Ce2 S4 65.06(3) 7_455 21_556
S5 Ce2 S4 70.59(3) 25 21_556
S5 Ce2 S4 143.59(6) 8 21_556
S1 Ce2 S4 125.94(4) . 21_556
S4 Ce2 S4 108.10(7) 3_665 21_556
S3 Ce2 Fe1 132.48(7) 31_655 31
S2 Ce2 Fe1 47.15(7) 9_565 31
S2 Ce2 Fe1 47.15(7) 8 31
S3 Ce2 Fe1 43.10(7) 7_455 31
S5 Ce2 Fe1 127.32(6) 25 31
S5 Ce2 Fe1 127.32(6) 8 31
S1 Ce2 Fe1 91.40(8) . 31
S4 Ce2 Fe1 88.35(3) 3_665 31
S4 Ce2 Fe1 88.35(3) 21_556 31
S3 Ce2 Fe2 176.90(7) 31_655 31
S2 Ce2 Fe2 44.16(7) 9_565 31
S2 Ce2 Fe2 44.16(7) 8 31
S3 Ce2 Fe2 93.72(7) 7_455 31
S5 Ce2 Fe2 95.52(6) 25 31
S5 Ce2 Fe2 95.52(6) 8 31
S1 Ce2 Fe2 40.77(8) . 31
S4 Ce2 Fe2 115.78(3) 3_665 31
S4 Ce2 Fe2 115.78(3) 21_556 31
Fe1 Ce2 Fe2 50.62(7) 31 31
S3 Ce2 Ce2 45.29(5) 31_655 19_666
S2 Ce2 Ce2 109.64(7) 9_565 19_666
S2 Ce2 Ce2 109.64(7) 8 19_666
S3 Ce2 Ce2 44.09(5) 7_455 19_666
S5 Ce2 Ce2 113.73(3) 25 19_666
S5 Ce2 Ce2 113.73(3) 8 19_666
S1 Ce2 Ce2 178.58(7) . 19_666
S4 Ce2 Ce2 54.05(3) 3_665 19_666
S4 Ce2 Ce2 54.05(3) 21_556 19_666
Fe1 Ce2 Ce2 87.18(5) 31 19_666
Fe2 Ce2 Ce2 137.81(6) 31 19_666
S3 Ce2 Ce3 89.81(5) 31_655 .
S2 Ce2 Ce3 104.72(7) 9_565 .
S2 Ce2 Ce3 104.72(7) 8 .
S3 Ce2 Ce3 179.20(6) 7_455 .
S5 Ce2 Ce3 45.61(3) 25 .
S5 Ce2 Ce3 45.61(3) 8 .
S1 Ce2 Ce3 46.31(6) . .
S4 Ce2 Ce3 114.58(2) 3_665 .
S4 Ce2 Ce3 114.58(2) 21_556 .
Fe1 Ce2 Ce3 137.71(6) 31 .
Fe2 Ce2 Ce3 87.08(5) 31 .
Ce2 Ce2 Ce3 135.11(3) 19_666 .
S3 Ce2 Ce3 43.16(2) 31_655 32
S2 Ce2 Ce3 100.86(6) 9_565 32
S2 Ce2 Ce3 179.10(7) 8 32
S3 Ce2 Ce3 103.35(4) 7_455 32
S5 Ce2 Ce3 100.69(6) 25 32
S5 Ce2 Ce3 44.35(3) 8 32
S1 Ce2 Ce3 111.12(5) . 32
S4 Ce2 Ce3 43.894(11) 3_665 32
S4 Ce2 Ce3 108.50(3) 21_556 32
Fe1 Ce2 Ce3 131.96(3) 31 32
Fe2 Ce2 Ce3 135.68(2) 31 32
Ce2 Ce2 Ce3 69.912(15) 19_666 32
Ce3 Ce2 Ce3 76.051(19) . 32
S3 Ce3 S3 80.29(10) 2_655 3_665
S3 Ce3 S5 81.98(5) 2_655 8
S3 Ce3 S5 140.16(7) 3_665 8
S3 Ce3 S5 140.16(7) 2_655 25
S3 Ce3 S5 81.98(5) 3_665 25
S5 Ce3 S5 89.44(3) 8 25
S3 Ce3 S4 128.19(6) 2_655 32
S3 Ce3 S4 73.38(8) 3_665 32
S5 Ce3 S4 142.90(8) 8 32
S5 Ce3 S4 79.10(4) 25 32
S3 Ce3 S4 73.38(8) 2_655 13_554
S3 Ce3 S4 128.19(6) 3_665 13_554
S5 Ce3 S4 79.10(4) 8 13_554
S5 Ce3 S4 142.90(8) 25 13_554
S4 Ce3 S4 89.05(10) 32 13_554
S3 Ce3 S1 139.54(5) 2_655 .
S3 Ce3 S1 139.54(5) 3_665 .
S5 Ce3 S1 69.28(7) 8 .
S5 Ce3 S1 69.28(7) 25 .
S4 Ce3 S1 73.67(8) 32 .
S4 Ce3 S1 73.67(8) 13_554 .
S3 Ce3 Br1 67.84(14) 2_655 8
S3 Ce3 Br1 67.84(14) 3_665 8
S5 Ce3 Br1 72.46(13) 8 8
S5 Ce3 Br1 72.46(13) 25 8
S4 Ce3 Br1 134.25(7) 32 8
S4 Ce3 Br1 134.25(7) 13_554 8
S1 Ce3 Br1 125.0(2) . 8
S3 Ce3 Br1 70.54(13) 2_655 25
S3 Ce3 Br1 60.89(14) 3_665 25
S5 Ce3 Br1 79.61(14) 8 25
S5 Ce3 Br1 69.65(14) 25 25
S4 Ce3 Br1 126.92(10) 32 25
S4 Ce3 Br1 140.12(11) 13_554 25
S1 Ce3 Br1 127.84(19) . 25
S3 Ce3 Br1 60.89(14) 2_655 27
S3 Ce3 Br1 70.54(13) 3_665 27
S5 Ce3 Br1 69.65(14) 8 27
S5 Ce3 Br1 79.61(14) 25 27
S4 Ce3 Br1 140.12(11) 32 27
S4 Ce3 Br1 126.92(10) 13_554 27
S1 Ce3 Br1 127.84(19) . 27
S3 Ce3 Ce1E 111.7(5) 2_655 15_554
S3 Ce3 Ce1E 111.7(5) 3_665 15_554
S5 Ce3 Ce1E 108.0(5) 8 15_554
S5 Ce3 Ce1E 108.0(5) 25 15_554
S4 Ce3 Ce1E 45.62(15) 32 15_554
S4 Ce3 Ce1E 45.62(15) 13_554 15_554
S1 Ce3 Ce1E 55.6(7) . 15_554
Br1 Ce3 Ce1E 179.4(7) 8 15_554
Br1 Ce3 Ce1E 172.2(3) 25 15_554
Br1 Ce3 Ce1E 172.2(3) 27 15_554
S3 Ce3 Fe1 41.44(5) 2_655 25
S3 Ce3 Fe1 41.44(5) 3_665 25
S5 Ce3 Fe1 121.09(4) 8 25
S5 Ce3 Fe1 121.09(4) 25 25
S4 Ce3 Fe1 94.62(6) 32 25
S4 Ce3 Fe1 94.62(6) 13_554 25
S1 Ce3 Fe1 163.25(10) . 25
Br1 Ce3 Fe1 71.70(18) 8 25
Br1 Ce3 Fe1 68.75(18) 25 25
Br1 Ce3 Fe1 68.75(18) 27 25
Ce1E Ce3 Fe1 107.7(7) 15_554 25
S3 Ce3 Ce1D 103.0(8) 2_655 15_554
S3 Ce3 Ce1D 103.0(8) 3_665 15_554
S5 Ce3 Ce1D 115.7(7) 8 15_554
S5 Ce3 Ce1D 115.7(7) 25 15_554
S4 Ce3 Ce1D 44.53(5) 32 15_554
S4 Ce3 Ce1D 44.53(5) 13_554 15_554
S1 Ce3 Ce1D 67.5(11) . 15_554
Br1 Ce3 Ce1D 167.5(11) 8 15_554
Br1 Ce3 Ce1D 163.0(10) 25 15_554
Br1 Ce3 Ce1D 163.0(10) 27 15_554
Fe1 Ce3 Ce1D 95.8(11) 25 15_554
S3 Ce3 S2 62.31(6) 2_655 .
S3 Ce3 S2 62.31(6) 3_665 .
S5 Ce3 S2 135.242(14) 8 .
S5 Ce3 S2 135.242(14) 25 .
S4 Ce3 S2 65.98(4) 32 .
S4 Ce3 S2 65.98(4) 13_554 .
S1 Ce3 S2 121.95(10) . .
Br1 Ce3 S2 113.00(18) 8 .
Br1 Ce3 S2 109.74(18) 25 .
Br1 Ce3 S2 109.74(18) 27 .
Ce1E Ce3 S2 66.4(7) 15_554 .
Fe1 Ce3 S2 41.30(7) 25 .
Ce1D Ce3 S2 54.5(11) 15_554 .
S3 Fe1 S3 97.43(12) 26_455 27_445
S3 Fe1 S3 97.43(12) 26_455 25
S3 Fe1 S3 97.43(12) 27_445 25
S3 Fe1 S2 87.83(6) 26_455 25
S3 Fe1 S2 87.83(6) 27_445 25
S3 Fe1 S2 171.99(16) 25 25
S3 Fe1 S2 171.99(16) 26_455 26_455
S3 Fe1 S2 87.83(6) 27_445 26_455
S3 Fe1 S2 87.83(6) 25 26_455
S2 Fe1 S2 86.33(13) 25 26_455
S3 Fe1 S2 87.83(6) 26_455 27_445
S3 Fe1 S2 171.99(16) 27_445 27_445
S3 Fe1 S2 87.83(6) 25 27_445
S2 Fe1 S2 86.33(13) 25 27_445
S2 Fe1 S2 86.33(13) 26_455 27_445
S3 Fe1 Fe2 119.81(9) 26_455 .
S3 Fe1 Fe2 119.81(9) 27_445 .
S3 Fe1 Fe2 119.81(9) 25 .
S2 Fe1 Fe2 52.18(9) 25 .
S2 Fe1 Fe2 52.18(9) 26_455 .
S2 Fe1 Fe2 52.18(9) 27_445 .
S3 Fe1 Ce2 126.751(12) 26_455 31
S3 Fe1 Ce2 126.751(12) 27_445 31
S3 Fe1 Ce2 53.77(6) 25 31
S2 Fe1 Ce2 118.22(13) 25 31
S2 Fe1 Ce2 52.41(3) 26_455 31
S2 Fe1 Ce2 52.41(3) 27_445 31
Fe2 Fe1 Ce2 66.04(5) . 31
S3 Fe1 Ce2 126.752(12) 26_455 33_545
S3 Fe1 Ce2 53.77(6) 27_445 33_545
S3 Fe1 Ce2 126.752(12) 25 33_545
S2 Fe1 Ce2 52.41(3) 25 33_545
S2 Fe1 Ce2 52.42(3) 26_455 33_545
S2 Fe1 Ce2 118.22(13) 27_445 33_545
Fe2 Fe1 Ce2 66.04(5) . 33_545
Ce2 Fe1 Ce2 104.63(6) 31 33_545
S3 Fe1 Ce2 53.77(6) 26_455 32_445
S3 Fe1 Ce2 126.752(12) 27_445 32_445
S3 Fe1 Ce2 126.752(12) 25 32_445
S2 Fe1 Ce2 52.41(3) 25 32_445
S2 Fe1 Ce2 118.22(13) 26_455 32_445
S2 Fe1 Ce2 52.42(3) 27_445 32_445
Fe2 Fe1 Ce2 66.04(5) . 32_445
Ce2 Fe1 Ce2 104.63(6) 31 32_445
Ce2 Fe1 Ce2 104.63(6) 33_545 32_445
S3 Fe1 Ce3 50.47(4) 26_455 25
S3 Fe1 Ce3 50.47(4) 27_445 25
S3 Fe1 Ce3 116.60(13) 25 25
S2 Fe1 Ce3 71.41(7) 25 25
S2 Fe1 Ce3 131.935(18) 26_455 25
S2 Fe1 Ce3 131.935(18) 27_445 25
Fe2 Fe1 Ce3 123.59(5) . 25
Ce2 Fe1 Ce3 170.37(10) 31 25
Ce2 Fe1 Ce3 81.031(13) 33_545 25
Ce2 Fe1 Ce3 81.031(13) 32_445 25
S3 Fe1 Ce3 50.47(4) 26_455 27_445
S3 Fe1 Ce3 116.60(13) 27_445 27_445
S3 Fe1 Ce3 50.47(4) 25 27_445
S2 Fe1 Ce3 131.934(18) 25 27_445
S2 Fe1 Ce3 131.932(18) 26_455 27_445
S2 Fe1 Ce3 71.41(7) 27_445 27_445
Fe2 Fe1 Ce3 123.59(5) . 27_445
Ce2 Fe1 Ce3 81.031(13) 31 27_445
Ce2 Fe1 Ce3 170.37(10) 33_545 27_445
Ce2 Fe1 Ce3 81.033(13) 32_445 27_445
Ce3 Fe1 Ce3 92.34(6) 25 27_445
S3 Fe1 Ce3 116.60(13) 26_455 26_455
S3 Fe1 Ce3 50.47(4) 27_445 26_455
S3 Fe1 Ce3 50.47(4) 25 26_455
S2 Fe1 Ce3 131.934(18) 25 26_455
S2 Fe1 Ce3 71.41(7) 26_455 26_455
S2 Fe1 Ce3 131.932(18) 27_445 26_455
Fe2 Fe1 Ce3 123.59(5) . 26_455
Ce2 Fe1 Ce3 81.031(13) 31 26_455
Ce2 Fe1 Ce3 81.033(13) 33_545 26_455
Ce2 Fe1 Ce3 170.37(10) 32_445 26_455
Ce3 Fe1 Ce3 92.34(6) 25 26_455
Ce3 Fe1 Ce3 92.34(6) 27_445 26_455
S3 Fe1 Br1 53.41(11) 26_455 3
S3 Fe1 Br1 63.74(10) 27_445 3
S3 Fe1 Br1 63.74(10) 25 3
S2 Fe1 Br1 124.21(10) 25 3
S2 Fe1 Br1 134.59(12) 26_455 3
S2 Fe1 Br1 124.21(10) 27_445 3
Fe2 Fe1 Br1 173.22(7) . 3
Ce2 Fe1 Br1 117.21(6) 31 3
Ce2 Fe1 Br1 117.21(6) 33_545 3
Ce2 Fe1 Br1 107.19(8) 32_445 3
Ce3 Fe1 Br1 53.23(5) 25 3
Ce3 Fe1 Br1 53.23(5) 27_445 3
Ce3 Fe1 Br1 63.18(9) 26_455 3
S1 Fe2 S1 95.90(17) 31 33_545
S1 Fe2 S1 95.90(17) 31 32_445
S1 Fe2 S1 95.90(17) 33_545 32_445
S1 Fe2 S2 176.11(19) 31 25
S1 Fe2 S2 86.69(9) 33_545 25
S1 Fe2 S2 86.69(9) 32_445 25
S1 Fe2 S2 86.69(9) 31 27_445
S1 Fe2 S2 176.11(19) 33_545 27_445
S1 Fe2 S2 86.69(9) 32_445 27_445
S2 Fe2 S2 90.58(14) 25 27_445
S1 Fe2 S2 86.69(9) 31 26_455
S1 Fe2 S2 86.69(9) 33_545 26_455
S1 Fe2 S2 176.11(18) 32_445 26_455
S2 Fe2 S2 90.58(14) 25 26_455
S2 Fe2 S2 90.57(14) 27_445 26_455
S1 Fe2 Fe1 120.97(13) 31 .
S1 Fe2 Fe1 120.97(13) 33_545 .
S1 Fe2 Fe1 120.97(13) 32_445 .
S2 Fe2 Fe1 55.14(10) 25 .
S2 Fe2 Fe1 55.14(10) 27_445 .
S2 Fe2 Fe1 55.14(10) 26_455 .
S1 Fe2 Ce1D 48.30(14) 31 .
S1 Fe2 Ce1D 48.30(14) 33_545 .
S1 Fe2 Ce1D 105.5(12) 32_445 .
S2 Fe2 Ce1D 133.7(2) 25 .
S2 Fe2 Ce1D 133.7(2) 27_445 .
S2 Fe2 Ce1D 78.4(12) 26_455 .
Fe1 Fe2 Ce1D 133.5(12) . .
S1 Fe2 Ce1D 48.30(14) 31 2
S1 Fe2 Ce1D 105.5(12) 33_545 2
S1 Fe2 Ce1D 48.30(14) 32_445 2
S2 Fe2 Ce1D 133.7(2) 25 2
S2 Fe2 Ce1D 78.4(12) 27_445 2
S2 Fe2 Ce1D 133.7(2) 26_455 2
Fe1 Fe2 Ce1D 133.5(12) . 2
S1 Fe2 Ce1D 105.5(12) 31 3
S1 Fe2 Ce1D 48.30(14) 33_545 3
S1 Fe2 Ce1D 48.30(14) 32_445 3
S2 Fe2 Ce1D 78.4(12) 25 3
S2 Fe2 Ce1D 133.7(2) 27_445 3
S2 Fe2 Ce1D 133.7(2) 26_455 3
Fe1 Fe2 Ce1D 133.5(12) . 3
S1 Fe2 Ce1C 50.66(9) 31 .
S1 Fe2 Ce1C 50.66(9) 33_545 .
S1 Fe2 Ce1C 117.7(3) 32_445 .
S2 Fe2 Ce1C 130.38(10) 25 .
S2 Fe2 Ce1C 130.38(10) 27_445 .
S2 Fe2 Ce1C 66.2(3) 26_455 .
Fe1 Fe2 Ce1C 121.4(3) . .
S1 Fe2 Ce1C 117.7(3) 31 3
S1 Fe2 Ce1C 50.66(9) 33_545 3
S1 Fe2 Ce1C 50.66(9) 32_445 3
S2 Fe2 Ce1C 66.2(3) 25 3
S2 Fe2 Ce1C 130.38(10) 27_445 3
S2 Fe2 Ce1C 130.38(10) 26_455 3
Fe1 Fe2 Ce1C 121.4(3) . 3
S1 Fe2 Ce1C 50.66(9) 31 2
S1 Fe2 Ce1C 117.7(3) 33_545 2
S1 Fe2 Ce1C 50.66(9) 32_445 2
S2 Fe2 Ce1C 130.38(10) 25 2
S2 Fe2 Ce1C 66.2(3) 27_445 2
S2 Fe2 Ce1C 130.38(10) 26_455 2
Fe1 Fe2 Ce1C 121.4(3) . 2
S1 Fe2 Ce1B 52.43(18) 31 .
S1 Fe2 Ce1B 52.43(18) 33_545 .
S1 Fe2 Ce1B 123.3(5) 32_445 .
S2 Fe2 Ce1B 128.2(2) 25 .
S2 Fe2 Ce1B 128.2(2) 27_445 .
S2 Fe2 Ce1B 60.6(5) 26_455 .
Fe1 Fe2 Ce1B 115.8(5) . .
Fe2 S1 Ce1D 87.8(5) 31 32
Fe2 S1 Ce1D 87.8(5) 31 31
Fe2 S1 Ce1C 85.66(11) 31 32
Fe2 S1 Ce1C 85.66(11) 31 31
Fe2 S1 Ce1E 90.6(5) 31 32
Fe2 S1 Ce1E 90.6(5) 31 31
Fe2 S1 Ce1F 101.8(9) 31 15_554
Fe2 S1 Ce1G 91.7(15) 31 15_554
Fe2 S1 Ce1B 84.06(17) 31 32
Fe2 S1 Ce1B 84.06(18) 31 31
Fe2 S1 Ce1A 81.07(14) 31 32
Fe2 S1 Ce1A 81.07(14) 31 31
Fe2 S1 Ce1F 88.7(3) 31 32
Fe2 S2 Ce1A 131.8(4) 25 15_554
Fe2 S2 Fe1 72.68(12) 25 25
Ce1A S2 Fe1 155.5(4) 15_554 25
Fe2 S2 Ce1B 143.0(6) 25 15_554
Fe1 S2 Ce1B 144.4(6) 25 15_554
Fe2 S2 Ce1A 81.9(3) 25 27
Fe1 S2 Ce1A 154.6(3) 25 27
Fe2 S2 Ce2 84.39(7) 25 14_654
Ce1A S2 Ce2 99.92(6) 15_554 14_654
Fe1 S2 Ce2 80.44(6) 25 14_654
Ce1B S2 Ce2 99.47(7) 15_554 14_654
Ce1A S2 Ce2 97.37(7) 27 14_654
Fe2 S2 Ce2 84.39(7) 25 15_554
Ce1A S2 Ce2 99.92(6) 15_554 15_554
Fe1 S2 Ce2 80.44(6) 25 15_554
Ce1B S2 Ce2 99.47(7) 15_554 15_554
Ce1A S2 Ce2 97.37(7) 27 15_554
Ce2 S2 Ce2 159.99(12) 14_654 15_554
Fe2 S2 Ce1C 148.9(3) 25 15_554
Fe1 S2 Ce1C 138.4(3) 25 15_554
Ce2 S2 Ce1C 99.09(7) 14_654 15_554
Ce2 S2 Ce1C 99.09(7) 15_554 15_554
Fe2 S2 Ce1B 74.4(4) 25 27
Fe1 S2 Ce1B 147.1(4) 25 27
Ce2 S2 Ce1B 96.42(9) 14_654 27
Ce2 S2 Ce1B 96.42(9) 15_554 27
Fe2 S2 Ce1C 70.1(2) 25 27
Fe1 S2 Ce1C 142.8(2) 25 27
Ce2 S2 Ce1C 95.83(7) 14_654 27
Ce2 S2 Ce1C 95.83(7) 15_554 27
Ce1A S2 S1 96.9(3) 15_554 15_554
Fe1 S2 S1 103.84(10) 25 15_554
Ce1B S2 S1 106.3(5) 15_554 15_554
Ce1A S2 S1 55.5(2) 27 15_554
Ce2 S2 S1 121.01(12) 14_654 15_554
Ce2 S2 S1 58.77(7) 15_554 15_554
Ce1C S2 S1 111.3(2) 15_554 15_554
Ce1B S2 S1 49.8(3) 27 15_554
Ce1C S2 S1 46.79(15) 27 15_554
Ce1A S2 S1 96.9(3) 15_554 14_654
Fe1 S2 S1 103.84(10) 25 14_654
Ce1B S2 S1 106.3(5) 15_554 14_654
Ce1A S2 S1 55.5(2) 27 14_654
Ce2 S2 S1 58.77(7) 14_654 14_654
Ce2 S2 S1 121.01(12) 15_554 14_654
Ce1C S2 S1 111.3(2) 15_554 14_654
Ce1B S2 S1 49.8(3) 27 14_654
Ce1C S2 S1 46.79(15) 27 14_654
S1 S2 S1 63.31(14) 15_554 14_654
Fe2 S2 Ce1D 158.0(8) 25 15_554
Fe1 S2 Ce1D 129.3(8) 25 15_554
Ce2 S2 Ce1D 98.31(10) 14_654 15_554
Ce2 S2 Ce1D 98.31(10) 15_554 15_554
S1 S2 Ce1D 118.7(6) 15_554 15_554
S1 S2 Ce1D 118.7(6) 14_654 15_554
Fe2 S2 S3 102.74(10) 25 2_655
Ce1A S2 S3 117.9(3) 15_554 2_655
Ce1B S2 S3 108.7(5) 15_554 2_655
Ce1A S2 S3 147.98(8) 27 2_655
Ce2 S2 S3 52.46(5) 14_654 2_655
Ce2 S2 S3 114.56(10) 15_554 2_655
Ce1C S2 S3 103.7(2) 15_554 2_655
Ce1B S2 S3 148.64(5) 27 2_655
Ce1C S2 S3 148.30(6) 27 2_655
S1 S2 S3 144.93(11) 15_554 2_655
S1 S2 S3 105.80(7) 14_654 2_655
Ce1D S2 S3 96.0(7) 15_554 2_655
Fe1 S3 Ce2 173.75(13) 25 31_655
Fe1 S3 Ce3 88.09(6) 25 3_665
Ce2 S3 Ce3 94.11(5) 31_655 3_665
Fe1 S3 Ce3 88.09(6) 25 2_655
Ce2 S3 Ce3 94.11(5) 31_655 2_655
Ce3 S3 Ce3 138.37(10) 3_665 2_655
Fe1 S3 Ce2 83.13(10) 25 13_544
Ce2 S3 Ce2 90.62(8) 31_655 13_544
Ce3 S3 Ce2 110.32(5) 3_665 13_544
Ce3 S3 Ce2 110.32(5) 2_655 13_544
Fe1 S3 Br1 89.53(17) 25 26
Ce2 S3 Br1 96.73(15) 31_655 26
Ce3 S3 Br1 69.27(5) 3_665 26
Ce3 S3 Br1 69.27(5) 2_655 26
Ce2 S3 Br1 172.66(17) 13_544 26
Fe1 S3 S4 110.95(6) 25 33_545
Ce2 S3 S4 66.08(5) 31_655 33_545
Ce3 S3 S4 159.12(9) 3_665 33_545
Ce3 S3 S4 54.22(4) 2_655 33_545
Ce2 S3 S4 65.52(5) 13_544 33_545
Br1 S3 S4 117.61(7) 26 33_545
Fe1 S3 S4 110.95(6) 25 15_654
Ce2 S3 S4 66.08(5) 31_655 15_654
Ce3 S3 S4 54.22(4) 3_665 15_654
Ce3 S3 S4 159.12(9) 2_655 15_654
Ce2 S3 S4 65.52(5) 13_544 15_654
Br1 S3 S4 117.61(7) 26 15_654
S4 S3 S4 108.69(10) 33_545 15_654
Fe1 S3 Br1 86.52(15) 25 7
Ce2 S3 Br1 99.68(14) 31_655 7
Ce3 S3 Br1 62.30(8) 3_665 7
Ce3 S3 Br1 76.09(9) 2_655 7
Ce2 S3 Br1 167.57(13) 13_544 7
S4 S3 Br1 125.14(10) 33_545 7
S4 S3 Br1 112.36(9) 15_654 7
Fe1 S3 Br1 86.52(15) 25 9
Ce2 S3 Br1 99.68(14) 31_655 9
Ce3 S3 Br1 76.09(9) 3_665 9
Ce3 S3 Br1 62.30(8) 2_655 9
Ce2 S3 Br1 167.57(13) 13_544 9
S4 S3 Br1 112.36(9) 33_545 9
S4 S3 Br1 125.14(10) 15_654 9
Fe1 S3 S2 48.38(8) 25 2_655
Ce2 S3 S2 126.93(8) 31_655 2_655
Ce3 S3 S2 130.47(9) 3_665 2_655
Ce3 S3 S2 72.07(6) 2_655 2_655
Ce2 S3 S2 51.65(5) 13_544 2_655
Br1 S3 S2 122.64(13) 26 2_655
S4 S3 S2 64.57(6) 33_545 2_655
S4 S3 S2 113.73(8) 15_654 2_655
Br1 S3 S2 124.14(13) 7 2_655
Br1 S3 S2 115.99(12) 9 2_655
Fe1 S3 S2 48.38(8) 25 3_665
Ce2 S3 S2 126.93(8) 31_655 3_665
Ce3 S3 S2 72.07(6) 3_665 3_665
Ce3 S3 S2 130.47(9) 2_655 3_665
Ce2 S3 S2 51.65(5) 13_544 3_665
Br1 S3 S2 122.64(13) 26 3_665
S4 S3 S2 113.73(8) 33_545 3_665
S4 S3 S2 64.57(6) 15_654 3_665
Br1 S3 S2 115.99(12) 7 3_665
Br1 S3 S2 124.14(13) 9 3_665
S2 S3 S2 61.57(11) 2_655 3_665
Ce2 S3 S3 142.55(3) 31_655 3_665
Ce3 S3 S3 106.86(5) 3_665 3_665
Ce3 S3 S3 49.85(5) 2_655 3_665
Ce2 S3 S3 109.73(4) 13_544 3_665
Br1 S3 S3 64.10(12) 26 3_665
S4 S3 S3 93.47(5) 33_545 3_665
S4 S3 S3 150.82(4) 15_654 3_665
Br1 S3 S3 65.66(11) 7 3_665
Br1 S3 S3 57.85(12) 9 3_665
S2 S3 S3 58.64(5) 2_655 3_665
S2 S3 S3 89.51(6) 3_665 3_665
Ce2 S3 S3 142.55(3) 31_655 2_655
Ce3 S3 S3 49.85(5) 3_665 2_655
Ce3 S3 S3 106.86(5) 2_655 2_655
Ce2 S3 S3 109.73(4) 13_544 2_655
Br1 S3 S3 64.10(12) 26 2_655
S4 S3 S3 150.82(4) 33_545 2_655
S4 S3 S3 93.47(5) 15_654 2_655
Br1 S3 S3 57.85(12) 7 2_655
Br1 S3 S3 65.66(11) 9 2_655
S2 S3 S3 89.51(6) 2_655 2_655
S2 S3 S3 58.64(5) 3_665 2_655
S3 S3 S3 60.0 3_665 2_655
Ce1E S4 Ce3 103.2(6) 20_556 7_445
Ce1E S4 Ce3 81.6(6) 3 7_445
Ce1D S4 Ce3 99.4(5) 20_556 7_445
Ce1D S4 Ce3 84.6(5) 3 7_445
Ce1C S4 Ce3 95.74(11) 20_556 7_445
Ce1C S4 Ce3 87.17(9) 3 7_445
Ce1E S4 Ce3 81.6(6) 20_556 33_545
Ce1E S4 Ce3 103.3(6) 3 33_545
Ce1D S4 Ce3 84.6(5) 20_556 33_545
Ce1D S4 Ce3 99.4(5) 3 33_545
Ce1C S4 Ce3 87.17(9) 20_556 33_545
Ce1C S4 Ce3 95.74(11) 3 33_545
Ce3 S4 Ce3 174.62(14) 7_445 33_545
Ce3 S4 Ce1B 93.5(2) 7_445 20_556
Ce3 S4 Ce1B 89.00(17) 33_545 20_556
Ce3 S4 Ce1B 88.99(17) 7_445 3
Ce3 S4 Ce1B 93.5(2) 33_545 3
Ce3 S4 Ce1F 100.4(3) 7_445 20_556
Ce3 S4 Ce1F 84.9(3) 33_545 20_556
Ce3 S4 Ce1F 84.9(3) 7_445 3
Ce3 S4 Ce1F 100.4(3) 33_545 3
Ce3 S4 Ce1A 89.83(13) 7_445 20_556
Ce3 S4 Ce1A 92.09(12) 33_545 20_556
Ce3 S4 Ce1A 92.09(12) 7_445 3
Ce3 S4 Ce1A 89.84(13) 33_545 3
Ce3 S5 Ce3 121.26(10) 15_554 25
Ce3 S5 Ce2 88.67(3) 15_554 15_554
Ce3 S5 Ce2 91.19(3) 25 15_554
Ce3 S5 Ce2 91.19(3) 15_554 25
Ce3 S5 Ce2 88.67(3) 25 25
Ce2 S5 Ce2 179.70(11) 15_554 25
Ce3 S5 Ce1A 97.3(3) 15_554 25
Ce3 S5 Ce1A 141.4(3) 25 25
Ce2 S5 Ce1A 90.48(15) 15_554 25
Ce2 S5 Ce1A 89.80(15) 25 25
Ce3 S5 Ce1A 141.4(3) 15_554 13_544
Ce3 S5 Ce1A 97.3(3) 25 13_544
Ce2 S5 Ce1A 89.80(15) 15_554 13_544
Ce2 S5 Ce1A 90.48(15) 25 13_544
Ce3 S5 Ce1B 88.8(4) 15_554 25
Ce3 S5 Ce1B 149.8(4) 25 25
Ce2 S5 Ce1B 92.62(10) 15_554 25
Ce2 S5 Ce1B 87.63(10) 25 25
Ce3 S5 Ce1B 149.8(4) 15_554 13_544
Ce3 S5 Ce1B 88.8(5) 25 13_544
Ce2 S5 Ce1B 87.63(10) 15_554 13_544
Ce2 S5 Ce1B 92.62(10) 25 13_544
Ce3 S5 S1 149.31(7) 15_554 25
Ce3 S5 S1 56.04(5) 25 25
Ce2 S5 S1 120.96(7) 15_554 25
Ce2 S5 S1 59.15(7) 25 25
Ce1A S5 S1 90.7(2) 25 25
Ce1A S5 S1 54.4(2) 13_544 25
Ce1B S5 S1 97.0(4) 25 25
Ce1B S5 S1 49.5(3) 13_544 25
Ce3 S5 S1 56.04(5) 15_554 15_554
Ce3 S5 S1 149.31(7) 25 15_554
Ce2 S5 S1 59.15(7) 15_554 15_554
Ce2 S5 S1 120.96(7) 25 15_554
Ce1A S5 S1 54.4(2) 25 15_554
Ce1A S5 S1 90.7(2) 13_544 15_554
Ce1B S5 S1 49.5(3) 25 15_554
Ce1B S5 S1 97.0(4) 13_544 15_554
S1 S5 S1 144.21(12) 25 15_554
Ce3 S5 Ce1C 84.0(2) 15_554 25
Ce3 S5 Ce1C 154.5(2) 25 25
Ce2 S5 Ce1C 93.18(6) 15_554 25
Ce2 S5 Ce1C 87.06(6) 25 25
S1 S5 Ce1C 100.8(2) 25 25
S1 S5 Ce1C 46.65(14) 15_554 25
Ce3 S5 Ce1C 154.5(2) 15_554 13_544
Ce3 S5 Ce1C 84.0(2) 25 13_544
Ce2 S5 Ce1C 87.06(6) 15_554 13_544
Ce2 S5 Ce1C 93.19(6) 25 13_544
S1 S5 Ce1C 46.65(14) 25 13_544
S1 S5 Ce1C 100.8(2) 15_554 13_544
Ce3 S5 Br1 62.63(16) 15_554 20
Ce3 S5 Br1 58.73(17) 25 20
Ce2 S5 Br1 93.10(13) 15_554 20
Ce2 S5 Br1 86.60(13) 25 20
Ce1A S5 Br1 159.5(4) 25 20
Ce1A S5 Br1 155.9(3) 13_544 20
Ce1B S5 Br1 150.7(5) 25 20
Ce1B S5 Br1 147.5(5) 13_544 20
S1 S5 Br1 104.56(10) 25 20
S1 S5 Br1 111.21(10) 15_554 20
Ce1C S5 Br1 145.8(3) 25 20
Ce1C S5 Br1 142.7(3) 13_544 20
Ce3 S5 Br1 58.74(17) 15_554 .
Ce3 S5 Br1 62.63(16) 25 .
Ce2 S5 Br1 86.60(13) 15_554 .
Ce2 S5 Br1 93.10(13) 25 .
Ce1A S5 Br1 155.9(3) 25 .
Ce1A S5 Br1 159.5(4) 13_544 .
Ce1B S5 Br1 147.5(5) 25 .
Ce1B S5 Br1 150.7(5) 13_544 .
S1 S5 Br1 111.21(10) 25 .
S1 S5 Br1 104.56(10) 15_554 .
Ce1C S5 Br1 142.7(3) 25 .
Ce1C S5 Br1 145.8(3) 13_544 .
S3 Br1 Ce3 97.82(14) 27_445 15_554
S3 Br1 S3 129.16(13) 27_445 14_544
Ce3 Br1 S3 49.86(15) 15_554 14_544
S3 Br1 S3 129.16(13) 27_445 13_444
Ce3 Br1 S3 49.86(15) 15_554 13_444
S3 Br1 S3 64.3(2) 14_544 13_444
S3 Br1 Ce3 49.84(14) 27_445 25
Ce3 Br1 Ce3 96.46(10) 15_554 25
S3 Br1 Ce3 145.9(2) 14_544 25
S3 Br1 Ce3 90.84(8) 13_444 25
S3 Br1 Ce3 49.84(14) 27_445 26_455
Ce3 Br1 Ce3 96.46(10) 15_554 26_455
S3 Br1 Ce3 90.84(8) 14_544 26_455
S3 Br1 Ce3 145.9(2) 13_444 26_455
Ce3 Br1 Ce3 99.6(3) 25 26_455
S3 Br1 S5 65.58(12) 27_445 21
Ce3 Br1 S5 48.80(7) 15_554 21
S3 Br1 S5 63.80(12) 14_544 21
S3 Br1 S5 98.6(2) 13_444 21
Ce3 Br1 S5 100.11(16) 25 21
Ce3 Br1 S5 47.72(6) 26_455 21
S3 Br1 S5 65.58(12) 27_445 .
Ce3 Br1 S5 48.80(7) 15_554 .
S3 Br1 S5 98.6(2) 14_544 .
S3 Br1 S5 63.80(12) 13_444 .
Ce3 Br1 S5 47.72(6) 25 .
Ce3 Br1 S5 100.11(16) 26_455 .
S5 Br1 S5 67.45(8) 21 .
S3 Br1 S3 63.4(2) 27_445 26_455
Ce3 Br1 S3 142.89(12) 15_554 26_455
S3 Br1 S3 165.08(17) 14_544 26_455
S3 Br1 S3 115.92(7) 13_444 26_455
Ce3 Br1 S3 46.63(12) 25 26_455
Ce3 Br1 S3 94.2(3) 26_455 26_455
S5 Br1 S3 128.9(3) 21 26_455
S5 Br1 S3 94.34(16) . 26_455

loop_
_geom_bond_atom_site_label_1
_geom_bond_atom_site_label_2
_geom_bond_distance
_geom_bond_site_symmetry_2
Ce1A S2 2.640(7) 8
Ce1A S2 2.783(13) 26_455
Ce1A S1 2.945(7) 31
Ce1A S1 2.945(7) 33_545
Ce1A S5 3.054(7) 25
Ce1A S5 3.054(7) 7_455
Ce1A S4 3.406(13) 21_556
Ce1A S4 3.406(13) 2
Ce1A Fe2 3.510(6) .
Ce1A Ce2 4.231(4) .
Ce1A Ce2 4.231(4) 3_565
Ce1A Ce2 4.256(9) 31
Ce1A Ce2 4.256(9) 33_545
Ce1B S2 2.780(13) 8
Ce1B S1 2.787(8) 31
Ce1B S1 2.787(8) 33_545
Ce1B S4 3.045(18) 21_556
Ce1B S4 3.045(18) 2
Ce1B S2 3.16(2) 26_455
Ce1B S5 3.293(16) 25
Ce1B S5 3.293(16) 7_455
Ce1B Fe2 3.497(3) .
Ce1B Ce3 4.200(19) 8
Ce1B Ce2 4.321(9) .
Ce1B Ce2 4.321(9) 3_565
Ce1B Ce3 4.364(6) 31
Ce1C S1 2.711(4) 31
Ce1C S1 2.711(4) 33_545
Ce1C S4 2.866(8) 21_556
Ce1C S4 2.866(8) 2
Ce1C S2 2.950(10) 8
Ce1C S2 3.403(12) 26_455
Ce1C S5 3.480(10) 25
Ce1C S5 3.480(10) 7_455
Ce1C Fe2 3.496(3) .
Ce1C Ce3 4.007(8) 8
Ce1C Ce3 4.310(2) 31
Ce1C Ce3 4.310(2) 33_545
Ce1C Ce2 4.438(7) .
Ce1D S1 2.61(2) 31
Ce1D S1 2.61(2) 33_545
Ce1D S4 2.663(19) 21_556
Ce1D S4 2.662(19) 2
Ce1D S2 3.48(6) 8
Ce1D Fe2 3.49(3) .
Ce1D Ce3 3.78(3) 8
Ce1D S1 3.81(6) 8
Ce1D S2 3.89(5) 26_455
Ce1D S5 3.95(5) 25
Ce1D S5 3.95(5) 7_455
Ce1D Ce3 4.280(3) 31
Ce1E S4 2.64(2) 21_556
Ce1E S4 2.64(2) 2
Ce1E S1 2.74(2) 31
Ce1E S1 2.74(2) 33_545
Ce1E S1 3.15(4) 8
Ce1E Ce3 3.66(3) 8
Ce1E Fe2 3.68(3) .
Ce1E S2 4.10(4) 8
Ce1E Ce3 4.385(10) 31
Ce1F S1 2.741(17) 8
Ce1F S1 2.965(16) 31
Ce1F S1 2.965(16) 33_545
Ce1F S4 3.17(3) 21_556
Ce1F S4 3.17(3) 2
Ce1F Fe2 3.787(17) .
Ce1F S1 3.85(3) 7_445
Ce1F S1 3.85(3) 9_455
Ce1F Fe2 4.01(3) 19_556
Ce1G S1 2.77(3) 8
Ce1G S1 3.12(4) 31
Ce1G S1 3.12(4) 33_545
Ce1G S1 3.49(6) 7_445
Ce1G S1 3.49(6) 9_455
Ce1G S4 3.52(6) 21_556
Ce1G S4 3.52(6) 2
Ce1G Fe2 3.73(5) 19_556
Ce1G S1 3.77(4) 32_445
Ce1H S1 3.227(4) 31
Ce1H S1 3.227(4) 7_445
Ce1H S1 3.227(4) 8
Ce1H S1 3.227(4) 32_445
Ce1H S1 3.227(4) 33_545
Ce1H S1 3.227(4) 9_455
Ce1H Fe2 3.717(4) 19_556
Ce1H Fe2 3.717(4) .
Ce1H S4 4.131(4) 21_556
Ce1H S4 4.131(4) 3
Ce1H S4 4.131(3) 19_556
Ce1H S4 4.131(3) 2
Ce1H S4 4.131(3) 20_556
Ce1H S4 4.131(3) .
Ce2 S3 2.853(3) 31_655
Ce2 S2 2.8823(8) 9_565
Ce2 S2 2.8823(8) 8
Ce2 S3 2.914(3) 7_455
Ce2 S5 2.9382(5) 25
Ce2 S5 2.9382(5) 8
Ce2 S1 3.131(4) .
Ce2 S4 3.492(3) 3_665
Ce2 S4 3.492(3) 21_556
Ce2 Fe1 3.5866(15) 31
Ce2 Fe2 3.6675(17) 31
Ce2 Ce2 4.1004(12) 19_666
Ce2 Ce3 4.1027(9) .
Ce2 Ce3 4.1943(6) 32
Ce3 S3 2.8766(10) 2_655
Ce3 S3 2.8766(10) 3_665
Ce3 S5 2.9328(15) 8
Ce3 S5 2.9328(15) 25
Ce3 S4 2.9456(5) 32
Ce3 S4 2.9456(5) 13_554
Ce3 S1 2.981(3) .
Ce3 Br1 3.332(9) 8
Ce3 Br1 3.520(7) 25
Ce3 Br1 3.520(7) 27
Ce3 Ce1E 3.66(3) 15_554
Ce3 Fe1 3.727(2) 25
Ce3 Ce1D 3.78(3) 15_554
Ce3 S2 3.830(3) .
Fe1 S3 2.468(3) 26_455
Fe1 S3 2.468(3) 27_445
Fe1 S3 2.468(3) 25
Fe1 S2 2.667(4) 25
Fe1 S2 2.667(4) 26_455
Fe1 S2 2.667(4) 27_445
Fe1 Fe2 3.102(5) .
Fe1 Ce2 3.5866(15) 31
Fe1 Ce2 3.5867(15) 33_545
Fe1 Ce2 3.5867(15) 32_445
Fe1 Ce3 3.727(2) 25
Fe1 Ce3 3.727(2) 27_445
Fe1 Ce3 3.727(2) 26_455
Fe1 Br1 4.096(13) 3
Fe2 S1 2.421(4) 31
Fe2 S1 2.421(4) 33_545
Fe2 S1 2.421(4) 32_445
Fe2 S2 2.567(4) 25
Fe2 S2 2.567(4) 27_445
Fe2 S2 2.567(4) 26_455
Fe2 Ce1D 3.49(3) 2
Fe2 Ce1D 3.49(3) 3
Fe2 Ce1C 3.496(3) 3
Fe2 Ce1C 3.496(3) 2
S1 Fe2 2.421(4) 31
S1 Ce1D 2.61(2) 32
S1 Ce1D 2.61(2) 31
S1 Ce1C 2.711(4) 32
S1 Ce1C 2.711(4) 31
S1 Ce1E 2.74(2) 32
S1 Ce1E 2.74(2) 31
S1 Ce1F 2.741(17) 15_554
S1 Ce1G 2.77(3) 15_554
S1 Ce1B 2.787(8) 32
S1 Ce1B 2.787(8) 31
S1 Ce1A 2.945(7) 32
S1 Ce1A 2.945(7) 31
S1 Ce1F 2.965(16) 32
S2 Fe2 2.567(4) 25
S2 Ce1A 2.640(7) 15_554
S2 Fe1 2.667(4) 25
S2 Ce1B 2.780(13) 15_554
S2 Ce1A 2.783(13) 27
S2 Ce2 2.8823(8) 14_654
S2 Ce2 2.8823(8) 15_554
S2 Ce1C 2.950(10) 15_554
S2 Ce1B 3.16(2) 27
S2 Ce1C 3.403(12) 27
S2 S1 3.426(4) 15_554
S2 S1 3.426(4) 14_654
S2 Ce1D 3.48(6) 15_554
S2 S3 3.564(4) 2_655
S3 Fe1 2.468(3) 25
S3 Ce2 2.853(3) 31_655
S3 Ce3 2.8766(10) 3_665
S3 Ce3 2.8766(10) 2_655
S3 Ce2 2.914(3) 13_544
S3 Br1 3.289(11) 26
S3 S4 3.479(3) 33_545
S3 S4 3.479(3) 15_654
S3 Br1 3.485(11) 7
S3 Br1 3.485(11) 9
S3 S2 3.564(4) 2_655
S3 S2 3.564(4) 3_665
S3 S3 3.709(5) 3_665
S3 S3 3.709(5) 2_655
S4 Ce1E 2.64(2) 20_556
S4 Ce1E 2.64(2) 3
S4 Ce1D 2.662(19) 20_556
S4 Ce1D 2.662(19) 3
S4 Ce1C 2.866(8) 20_556
S4 Ce1C 2.866(8) 3
S4 Ce3 2.9456(5) 7_445
S4 Ce3 2.9456(5) 33_545
S4 Ce1B 3.045(18) 20_556
S4 Ce1B 3.045(18) 3
S4 Ce1F 3.17(3) 20_556
S4 Ce1F 3.17(3) 3
S4 Ce1A 3.406(13) 20_556
S4 Ce1A 3.406(13) 3
S5 Ce3 2.9327(15) 15_554
S5 Ce3 2.9328(15) 25
S5 Ce2 2.9382(5) 15_554
S5 Ce2 2.9382(5) 25
S5 Ce1A 3.054(7) 25
S5 Ce1A 3.054(7) 13_544
S5 Ce1B 3.293(16) 25
S5 Ce1B 3.293(16) 13_544
S5 S1 3.362(3) 25
S5 S1 3.362(3) 15_554
S5 Ce1C 3.480(10) 25
S5 Ce1C 3.480(10) 13_544
S5 Br1 3.717(5) 20
S5 Br1 3.717(5) .
Br1 S3 3.289(11) 27_445
Br1 Ce3 3.332(9) 15_554
Br1 S3 3.485(11) 14_544
Br1 S3 3.485(11) 13_444
Br1 Ce3 3.520(7) 25
Br1 Ce3 3.520(7) 26_455
Br1 S5 3.717(5) 21
Br1 S3 3.731(10) 26_455
